data_7007109
loop_
_publ_author_name
'Pascu, Mirela'
'Clarkson, Guy J.'
'Kariuki, Benson M.'
'Hannon, Michael J.'

_publ_section_title
;
 Aggregation of imine-based metallo-supramolecular architectures
 through pi-pi interactions.
;
_journal_issue 22
_journal_name_full 'Dalton transactions (Cambridge, England : 2003)'
_journal_page_first 2635
_journal_page_last 2642
_journal_paper_doi 10.1039/b517643c
_journal_year 2006
_chemical_formula_sum 'C124.75 H102.75 B4 F16 Fe2 N17'
_chemical_formula_weight 2298.93
_chemical_name_systematic
;
?
;
_space_group_IT_number 2
_symmetry_cell_setting triclinic
_symmetry_space_group_name_Hall '-P 1'
_symmetry_space_group_name_H-M 'P -1'
_atom_sites_solution_hydrogens geom
_atom_sites_solution_primary direct
_atom_sites_solution_secondary difmap
_audit_creation_method SHELXL-97
_cell_angle_alpha 76.1860(10)
_cell_angle_beta 87.9410(10)
_cell_angle_gamma 87.5210(10)
_cell_formula_units_Z 2
_cell_length_a 13.4072(12)
_cell_length_b 20.3149(17)
_cell_length_c 21.2381(19)
_cell_measurement_reflns_used 8192
_cell_measurement_temperature 180(2)
_cell_measurement_theta_max 27.08
_cell_measurement_theta_min 3.12
_cell_volume 5610.0(9)
_computing_cell_refinement 'SAINT (Siemens, 1995)'
_computing_data_collection 'SMART (Siemens, 1994)'
_computing_data_reduction 'SAINT (Siemens, 1995)'
_computing_molecular_graphics 'SHELXTL (Sheldrick, 1997)'
_computing_publication_material 'SHELXTL (Sheldrick, 1997)'
_computing_structure_refinement 'SHELXL-97 (Sheldrick, 1997)'
_computing_structure_solution 'SHELXS-97 (Sheldrick, 1990)'
_diffrn_ambient_temperature 180(2)
_diffrn_detector_area_resol_mean 8.192
_diffrn_measured_fraction_theta_full 0.994
_diffrn_measured_fraction_theta_max 0.994
_diffrn_measurement_device_type 'Siemens SMART diffractometer'
_diffrn_measurement_method '\w scans'
_diffrn_radiation_monochromator graphite
_diffrn_radiation_source 'fine-focus sealed tube'
_diffrn_radiation_type MoK\a
_diffrn_radiation_wavelength 0.71073
_diffrn_reflns_av_R_equivalents 0.0719
_diffrn_reflns_av_sigmaI/netI 0.0959
_diffrn_reflns_limit_h_max 15
_diffrn_reflns_limit_h_min -15
_diffrn_reflns_limit_k_max 22
_diffrn_reflns_limit_k_min -24
_diffrn_reflns_limit_l_max 25
_diffrn_reflns_limit_l_min -25
_diffrn_reflns_number 56615
_diffrn_reflns_theta_full 25.00
_diffrn_reflns_theta_max 25.00
_diffrn_reflns_theta_min 1.87
_diffrn_standards_decay_% nil
_exptl_absorpt_coefficient_mu 0.344
_exptl_absorpt_correction_T_max 0.9469
_exptl_absorpt_correction_T_min 0.8118
_exptl_absorpt_correction_type multi-scan
_exptl_absorpt_process_details 'SADABS (Sheldrick, 1996)'
_exptl_crystal_colour purple
_exptl_crystal_density_diffrn 1.361
_exptl_crystal_density_method 'not measured'
_exptl_crystal_description block
_exptl_crystal_F_000 2373
_exptl_crystal_size_max 0.40
_exptl_crystal_size_mid 0.30
_exptl_crystal_size_min 0.16
_refine_diff_density_max 1.085
_refine_diff_density_min -0.531
_refine_diff_density_rms 0.072
_refine_ls_extinction_method none
_refine_ls_goodness_of_fit_ref 1.029
_refine_ls_hydrogen_treatment constr
_refine_ls_matrix_type full
_refine_ls_number_parameters 1514
_refine_ls_number_reflns 19630
_refine_ls_number_restraints 92
_refine_ls_restrained_S_all 1.041
_refine_ls_R_factor_all 0.1413
_refine_ls_R_factor_gt 0.0769
_refine_ls_shift/su_max 0.001
_refine_ls_shift/su_mean 0.000
_refine_ls_structure_factor_coef Fsqd
_refine_ls_weighting_details 'calc w=1/[\s^2^(Fo^2^)+(0.1078P)^2^+3.3111P] where P=(Fo^2^+2Fc^2^)/3'
_refine_ls_weighting_scheme calc
_refine_ls_wR_factor_gt 0.1846
_refine_ls_wR_factor_ref 0.2191
_reflns_number_gt 11393
_reflns_number_total 19630
_reflns_threshold_expression >2sigma(I)
_cod_data_source_file b517643c.txt
_cod_data_source_block mp5
_cod_original_sg_symbol_H-M P-1
_cod_database_code 7007109

loop_
_symmetry_equiv_pos_as_xyz
'x, y, z'
'-x, -y, -z'

loop_
_atom_site_label
_atom_site_type_symbol
_atom_site_fract_x
_atom_site_fract_y
_atom_site_fract_z
_atom_site_U_iso_or_equiv
_atom_site_adp_type
_atom_site_occupancy
_atom_site_symmetry_multiplicity
_atom_site_calc_flag
_atom_site_refinement_flags
_atom_site_disorder_assembly
_atom_site_disorder_group
Fe1 Fe 0.46573(5) 0.93592(3) 0.25569(4) 0.0348(2) Uani 1 1 d . . .
Fe2 Fe 0.90035(5) 0.45153(3) 0.22911(3) 0.03267(19) Uani 1 1 d . . .
N101 N 0.4659(3) 0.98280(19) 0.3273(2) 0.0357(10) Uani 1 1 d . . .
C102 C 0.3837(4) 1.0079(3) 0.3549(3) 0.0440(13) Uani 1 1 d . . .
H10A H 0.3192 0.9990 0.3424 0.053 Uiso 1 1 calc R . .
C103 C 0.3916(4) 1.0454(3) 0.3999(3) 0.0475(14) Uani 1 1 d . . .
H10B H 0.3328 1.0628 0.4174 0.057 Uiso 1 1 calc R . .
C104 C 0.4856(4) 1.0586(2) 0.4207(3) 0.0404(12) Uani 1 1 d . . .
C105 C 0.4980(4) 1.0969(3) 0.4674(3) 0.0460(13) Uani 1 1 d . . .
H10C H 0.4412 1.1169 0.4845 0.055 Uiso 1 1 calc R . .
C106 C 0.5900(4) 1.1051(3) 0.4877(3) 0.0538(15) Uani 1 1 d . . .
H10D H 0.5976 1.1307 0.5191 0.065 Uiso 1 1 calc R . .
C107 C 0.6756(4) 1.0755(3) 0.4620(3) 0.0551(15) Uani 1 1 d . . .
H10E H 0.7398 1.0812 0.4771 0.066 Uiso 1 1 calc R . .
C108 C 0.6674(4) 1.0395(3) 0.4167(3) 0.0482(14) Uani 1 1 d . . .
H10F H 0.7255 1.0205 0.4000 0.058 Uiso 1 1 calc R . .
C109 C 0.5722(4) 1.0301(2) 0.3940(3) 0.0391(12) Uani 1 1 d . . .
C110 C 0.5567(3) 0.9935(2) 0.3462(2) 0.0375(12) Uani 1 1 d . . .
C111 C 0.6370(4) 0.9635(2) 0.3132(3) 0.0386(12) Uani 1 1 d . . .
H11A H 0.7052 0.9688 0.3208 0.046 Uiso 1 1 calc R . .
N112 N 0.6103(3) 0.92921(19) 0.27298(19) 0.0344(9) Uani 1 1 d . . .
C113 C 0.6889(3) 0.9002(2) 0.2391(2) 0.0351(12) Uani 1 1 d . . .
C114 C 0.7086(4) 0.8316(2) 0.2537(3) 0.0432(13) Uani 1 1 d . . .
H11B H 0.6703 0.8027 0.2867 0.052 Uiso 1 1 calc R . .
C115 C 0.7846(4) 0.8044(3) 0.2204(3) 0.0452(13) Uani 1 1 d . . .
H11C H 0.7997 0.7570 0.2327 0.054 Uiso 1 1 calc R . .
C116 C 0.8387(4) 0.8440(2) 0.1701(2) 0.0374(12) Uani 1 1 d . . .
C117 C 0.8168(4) 0.9133(2) 0.1552(2) 0.0418(13) Uani 1 1 d . . .
H11D H 0.8525 0.9418 0.1206 0.050 Uiso 1 1 calc R . .
C118 C 0.7446(4) 0.9419(2) 0.1893(2) 0.0403(13) Uani 1 1 d . . .
H11E H 0.7327 0.9897 0.1791 0.048 Uiso 1 1 calc R . .
C119 C 0.9215(4) 0.8151(2) 0.1328(3) 0.0446(13) Uani 1 1 d . . .
H11F H 0.9866 0.8238 0.1492 0.054 Uiso 1 1 calc R . .
H11G H 0.9191 0.8394 0.0865 0.054 Uiso 1 1 calc R . .
C120 C 0.9160(4) 0.7392(2) 0.1376(2) 0.0386(12) Uani 1 1 d . . .
C121 C 0.8324(4) 0.7138(3) 0.1168(3) 0.0430(13) Uani 1 1 d . . .
H12A H 0.7790 0.7439 0.0989 0.052 Uiso 1 1 calc R . .
C122 C 0.8259(4) 0.6445(3) 0.1220(2) 0.0421(13) Uani 1 1 d . . .
H12B H 0.7678 0.6274 0.1082 0.050 Uiso 1 1 calc R . .
C123 C 0.9042(4) 0.6006(2) 0.1472(2) 0.0354(11) Uani 1 1 d . . .
C124 C 0.9882(3) 0.6257(2) 0.1680(2) 0.0369(12) Uani 1 1 d . . .
H12C H 1.0420 0.5957 0.1853 0.044 Uiso 1 1 calc R . .
C125 C 0.9936(4) 0.6943(2) 0.1635(3) 0.0406(12) Uani 1 1 d . . .
H12D H 1.0512 0.7112 0.1782 0.049 Uiso 1 1 calc R . .
N126 N 0.8957(3) 0.52845(19) 0.15221(19) 0.0334(9) Uani 1 1 d . . .
C127 C 0.8839(4) 0.5123(2) 0.0979(2) 0.0373(12) Uani 1 1 d . . .
H12E H 0.8864 0.5451 0.0577 0.045 Uiso 1 1 calc R . .
C128 C 0.8666(3) 0.4418(2) 0.1012(2) 0.0351(11) Uani 1 1 d . . .
N129 N 0.8685(3) 0.4029(2) 0.1628(2) 0.0359(10) Uani 1 1 d . . .
C130 C 0.8485(4) 0.3361(2) 0.1723(3) 0.0407(12) Uani 1 1 d . . .
H13A H 0.8495 0.3084 0.2152 0.049 Uiso 1 1 calc R . .
C131 C 0.8271(4) 0.3072(3) 0.1228(3) 0.0425(13) Uani 1 1 d . . .
H13B H 0.8135 0.2603 0.1319 0.051 Uiso 1 1 calc R . .
C132 C 0.8252(3) 0.3461(3) 0.0588(3) 0.0389(12) Uani 1 1 d . . .
C133 C 0.8065(4) 0.3185(3) 0.0056(3) 0.0490(14) Uani 1 1 d . . .
H13C H 0.7945 0.2715 0.0130 0.059 Uiso 1 1 calc R . .
C134 C 0.8052(4) 0.3578(3) -0.0562(3) 0.0512(15) Uani 1 1 d . . .
H13D H 0.7908 0.3383 -0.0912 0.061 Uiso 1 1 calc R . .
C135 C 0.8252(4) 0.4271(3) -0.0680(3) 0.0550(15) Uani 1 1 d . . .
H13E H 0.8239 0.4544 -0.1111 0.066 Uiso 1 1 calc R . .
C136 C 0.8467(4) 0.4558(3) -0.0176(3) 0.0491(14) Uani 1 1 d . . .
H13F H 0.8619 0.5024 -0.0262 0.059 Uiso 1 1 calc R . .
C137 C 0.8463(3) 0.4160(2) 0.0467(2) 0.0368(12) Uani 1 1 d . . .
N201 N 0.4996(3) 1.0197(2) 0.1892(2) 0.0406(11) Uani 1 1 d . . .
C202 C 0.5035(4) 1.0834(3) 0.1979(3) 0.0537(15) Uani 1 1 d . . .
H20A H 0.4773 1.0926 0.2372 0.064 Uiso 1 1 calc R . .
C203 C 0.5441(5) 1.1352(3) 0.1516(3) 0.0630(18) Uani 1 1 d . . .
H20B H 0.5455 1.1791 0.1597 0.076 Uiso 1 1 calc R . .
C204 C 0.5838(5) 1.1245(3) 0.0923(3) 0.0624(18) Uani 1 1 d . . .
C205 C 0.6291(6) 1.1762(4) 0.0427(4) 0.080(2) Uani 1 1 d . . .
H20C H 0.6356 1.2202 0.0500 0.096 Uiso 1 1 calc R . .
C206 C 0.6619(6) 1.1638(4) -0.0127(4) 0.078(2) Uani 1 1 d . . .
H20D H 0.6892 1.1994 -0.0454 0.094 Uiso 1 1 calc R . .
C207 C 0.6569(5) 1.0995(4) -0.0238(3) 0.071(2) Uani 1 1 d . . .
H20E H 0.6822 1.0913 -0.0638 0.086 Uiso 1 1 calc R . .
C208 C 0.6162(4) 1.0474(3) 0.0219(3) 0.0582(16) Uani 1 1 d . . .
H20F H 0.6140 1.0035 0.0138 0.070 Uiso 1 1 calc R . .
C209 C 0.5771(4) 1.0596(3) 0.0814(3) 0.0518(15) Uani 1 1 d . . .
C210 C 0.5331(4) 1.0093(3) 0.1319(3) 0.0410(13) Uani 1 1 d . . .
C211 C 0.5194(4) 0.9406(3) 0.1274(3) 0.0425(13) Uani 1 1 d . . .
H21A H 0.5362 0.9266 0.0886 0.051 Uiso 1 1 calc R . .
N212 N 0.4836(3) 0.89861(19) 0.1778(2) 0.0347(10) Uani 1 1 d . . .
C213 C 0.4687(4) 0.8310(2) 0.1707(2) 0.0366(12) Uani 1 1 d . . .
C214 C 0.5456(4) 0.7951(3) 0.1474(3) 0.0469(14) Uani 1 1 d . . .
H21B H 0.6086 0.8149 0.1363 0.056 Uiso 1 1 calc R . .
C215 C 0.5308(4) 0.7305(3) 0.1405(3) 0.0509(15) Uani 1 1 d . . .
H21C H 0.5838 0.7063 0.1241 0.061 Uiso 1 1 calc R . .
C216 C 0.4403(4) 0.7004(2) 0.1569(2) 0.0401(13) Uani 1 1 d . . .
C217 C 0.3622(4) 0.7370(2) 0.1790(2) 0.0355(12) Uani 1 1 d . . .
H21D H 0.2991 0.7171 0.1896 0.043 Uiso 1 1 calc R . .
C218 C 0.3754(4) 0.8019(2) 0.1855(2) 0.0354(12) Uani 1 1 d . . .
H21E H 0.3214 0.8268 0.2001 0.043 Uiso 1 1 calc R . .
C219 C 0.4272(4) 0.6271(3) 0.1529(3) 0.0477(14) Uani 1 1 d . . .
H21F H 0.3657 0.6098 0.1774 0.057 Uiso 1 1 calc R . .
H21G H 0.4193 0.6257 0.1071 0.057 Uiso 1 1 calc R . .
C220 C 0.5154(3) 0.5821(2) 0.1801(2) 0.0370(12) Uani 1 1 d . . .
C221 C 0.5691(4) 0.5441(3) 0.1438(3) 0.0414(13) Uani 1 1 d . . .
H22A H 0.5496 0.5463 0.1007 0.050 Uiso 1 1 calc R . .
C222 C 0.6508(3) 0.5025(2) 0.1685(2) 0.0377(12) Uani 1 1 d . . .
H22B H 0.6870 0.4769 0.1426 0.045 Uiso 1 1 calc R . .
C223 C 0.6784(3) 0.4991(2) 0.2317(2) 0.0339(11) Uani 1 1 d . . .
C224 C 0.6250(4) 0.5364(2) 0.2696(2) 0.0386(12) Uani 1 1 d . . .
H22C H 0.6435 0.5339 0.3129 0.046 Uiso 1 1 calc R . .
C225 C 0.5438(4) 0.5774(3) 0.2429(3) 0.0437(13) Uani 1 1 d . . .
H22D H 0.5070 0.6029 0.2685 0.052 Uiso 1 1 calc R . .
N226 N 0.7594(3) 0.45385(19) 0.25925(19) 0.0326(9) Uani 1 1 d . . .
C227 C 0.7390(4) 0.4098(2) 0.3121(2) 0.0361(12) Uani 1 1 d . . .
H22E H 0.6746 0.4091 0.3324 0.043 Uiso 1 1 calc R . .
C228 C 0.8176(3) 0.3613(2) 0.3399(2) 0.0330(11) Uani 1 1 d . . .
N229 N 0.9022(3) 0.36881(19) 0.30274(19) 0.0341(9) Uani 1 1 d . . .
C230 C 0.9799(4) 0.3227(2) 0.3207(3) 0.0391(12) Uani 1 1 d . . .
H23A H 1.0391 0.3265 0.2942 0.047 Uiso 1 1 calc R . .
C231 C 0.9745(4) 0.2719(3) 0.3752(3) 0.0429(13) Uani 1 1 d . . .
H23B H 1.0302 0.2411 0.3858 0.051 Uiso 1 1 calc R . .
C232 C 0.8894(4) 0.2630(2) 0.4168(2) 0.0384(12) Uani 1 1 d . . .
C233 C 0.8812(4) 0.2113(3) 0.4741(3) 0.0441(13) Uani 1 1 d . . .
H23C H 0.9355 0.1798 0.4866 0.053 Uiso 1 1 calc R . .
C234 C 0.7958(5) 0.2063(3) 0.5118(3) 0.0537(15) Uani 1 1 d . . .
H23D H 0.7910 0.1712 0.5503 0.064 Uiso 1 1 calc R . .
C235 C 0.7149(4) 0.2527(3) 0.4942(3) 0.0528(15) Uani 1 1 d . . .
H23E H 0.6564 0.2492 0.5212 0.063 Uiso 1 1 calc R . .
C236 C 0.7197(4) 0.3029(3) 0.4385(3) 0.0457(13) Uani 1 1 d . . .
H23F H 0.6641 0.3335 0.4268 0.055 Uiso 1 1 calc R . .
C237 C 0.8070(3) 0.3097(2) 0.3980(2) 0.0346(11) Uani 1 1 d . . .
N301 N 0.3201(3) 0.9469(2) 0.2463(2) 0.0389(10) Uani 1 1 d . . .
C302 C 0.2706(4) 1.0017(3) 0.2085(3) 0.0455(14) Uani 1 1 d . . .
H30A H 0.3077 1.0370 0.1815 0.055 Uiso 1 1 calc R . .
C303 C 0.1687(4) 1.0065(3) 0.2089(3) 0.0499(15) Uani 1 1 d . . .
H30B H 0.1363 1.0451 0.1820 0.060 Uiso 1 1 calc R . .
C304 C 0.1107(4) 0.9561(3) 0.2478(3) 0.0438(13) Uani 1 1 d . . .
C305 C 0.0038(4) 0.9601(3) 0.2522(3) 0.0543(16) Uani 1 1 d . . .
H30C H -0.0312 0.9988 0.2275 0.065 Uiso 1 1 calc R . .
C306 C -0.0477(4) 0.9098(3) 0.2909(3) 0.0561(16) Uani 1 1 d . . .
H30D H -0.1184 0.9143 0.2947 0.067 Uiso 1 1 calc R . .
C307 C 0.0025(4) 0.8504(3) 0.3258(3) 0.0514(14) Uani 1 1 d . . .
H30E H -0.0350 0.8146 0.3514 0.062 Uiso 1 1 calc R . .
C308 C 0.1039(4) 0.8439(3) 0.3232(3) 0.0455(13) Uani 1 1 d . . .
H30F H 0.1365 0.8037 0.3472 0.055 Uiso 1 1 calc R . .
C309 C 0.1608(3) 0.8961(3) 0.2851(2) 0.0367(12) Uani 1 1 d . . .
C310 C 0.2667(3) 0.8964(2) 0.2826(2) 0.0334(11) Uani 1 1 d . . .
C311 C 0.3299(3) 0.8421(2) 0.3206(2) 0.0311(11) Uani 1 1 d . . .
H31A H 0.3026 0.8024 0.3474 0.037 Uiso 1 1 calc R . .
N312 N 0.4249(3) 0.85104(18) 0.31581(18) 0.0313(9) Uani 1 1 d . . .
C313 C 0.4891(3) 0.7966(2) 0.3512(2) 0.0289(11) Uani 1 1 d . . .
C314 C 0.5569(3) 0.8095(2) 0.3944(2) 0.0328(11) Uani 1 1 d . . .
H31B H 0.5590 0.8536 0.4022 0.039 Uiso 1 1 calc R . .
C315 C 0.6214(3) 0.7581(2) 0.4262(2) 0.0353(12) Uani 1 1 d . . .
H31C H 0.6677 0.7674 0.4555 0.042 Uiso 1 1 calc R . .
C316 C 0.6194(3) 0.6937(2) 0.4158(2) 0.0346(11) Uani 1 1 d . . .
C317 C 0.5498(3) 0.6810(2) 0.3742(2) 0.0354(12) Uani 1 1 d . . .
H31D H 0.5468 0.6364 0.3676 0.043 Uiso 1 1 calc R . .
C318 C 0.4844(4) 0.7313(2) 0.3416(2) 0.0361(12) Uani 1 1 d . . .
H31E H 0.4372 0.7215 0.3131 0.043 Uiso 1 1 calc R . .
C319 C 0.6912(4) 0.6372(3) 0.4508(2) 0.0375(12) Uani 1 1 d . . .
H31F H 0.7351 0.6565 0.4778 0.045 Uiso 1 1 calc R . .
H31G H 0.6515 0.6022 0.4805 0.045 Uiso 1 1 calc R . .
C320 C 0.7565(3) 0.6027(2) 0.4078(2) 0.0329(11) Uani 1 1 d . . .
C321 C 0.7786(4) 0.6317(3) 0.3445(3) 0.0474(14) Uani 1 1 d . . .
H32A H 0.7505 0.6755 0.3260 0.057 Uiso 1 1 calc R . .
C322 C 0.8400(4) 0.6004(3) 0.3058(3) 0.0485(14) Uani 1 1 d . . .
H32B H 0.8527 0.6224 0.2617 0.058 Uiso 1 1 calc R . .
C323 C 0.8829(3) 0.5366(2) 0.3318(2) 0.0310(11) Uani 1 1 d . . .
C324 C 0.8617(4) 0.5067(3) 0.3955(3) 0.0452(13) Uani 1 1 d . . .
H32C H 0.8908 0.4633 0.4143 0.054 Uiso 1 1 calc R . .
C325 C 0.7989(4) 0.5384(3) 0.4332(3) 0.0433(13) Uani 1 1 d . . .
H32D H 0.7844 0.5160 0.4770 0.052 Uiso 1 1 calc R . .
N326 N 0.9450(3) 0.50215(18) 0.29120(18) 0.0318(9) Uani 1 1 d . . .
C327 C 1.0401(3) 0.4984(2) 0.2998(2) 0.0341(11) Uani 1 1 d . . .
H32E H 1.0691 0.5172 0.3314 0.041 Uiso 1 1 calc R . .
C328 C 1.1006(3) 0.4637(2) 0.2582(2) 0.0352(12) Uani 1 1 d . . .
N329 N 1.0456(3) 0.4418(2) 0.21633(19) 0.0359(10) Uani 1 1 d . . .
C330 C 1.0925(4) 0.4084(3) 0.1742(2) 0.0412(13) Uani 1 1 d . . .
H33A H 1.0534 0.3933 0.1443 0.049 Uiso 1 1 calc R . .
C331 C 1.1931(4) 0.3960(3) 0.1735(3) 0.0470(14) Uani 1 1 d . . .
H33B H 1.2225 0.3724 0.1436 0.056 Uiso 1 1 calc R . .
C332 C 1.2538(4) 0.4177(3) 0.2164(3) 0.0430(13) Uani 1 1 d . . .
C333 C 1.3584(4) 0.4057(3) 0.2177(3) 0.0528(15) Uani 1 1 d . . .
H33C H 1.3905 0.3814 0.1891 0.063 Uiso 1 1 calc R . .
C334 C 1.4127(4) 0.4291(3) 0.2600(3) 0.0559(16) Uani 1 1 d . . .
H33D H 1.4832 0.4215 0.2603 0.067 Uiso 1 1 calc R . .
C335 C 1.3671(4) 0.4638(3) 0.3028(3) 0.0563(16) Uani 1 1 d . . .
H33E H 1.4068 0.4796 0.3320 0.068 Uiso 1 1 calc R . .
C336 C 1.2654(4) 0.4759(3) 0.3038(3) 0.0469(14) Uani 1 1 d . . .
H33F H 1.2353 0.4993 0.3337 0.056 Uiso 1 1 calc R . .
C337 C 1.2064(3) 0.4535(2) 0.2604(3) 0.0388(12) Uani 1 1 d . . .
B10 B 1.1753(5) 0.1442(3) 0.5175(4) 0.0488(16) Uani 1 1 d . . .
F11 F 1.1018(3) 0.1166(2) 0.4912(2) 0.1048(15) Uani 1 1 d . . .
F12 F 1.1949(3) 0.1054(2) 0.5787(2) 0.0949(13) Uani 1 1 d . . .
F13 F 1.2615(3) 0.14771(19) 0.48074(19) 0.0780(11) Uani 1 1 d . . .
F14 F 1.1440(3) 0.20836(17) 0.52164(19) 0.0732(10) Uani 1 1 d . . .
B20 B 0.7044(7) 0.8740(6) -0.0258(5) 0.102(3) Uani 1 1 d D . .
F21 F 0.6546(8) 0.9315(6) -0.0589(4) 0.188(6) Uani 0.653(11) 1 d PDU A 1
F22 F 0.6650(17) 0.8126(10) -0.0310(12) 0.337(12) Uani 0.653(11) 1 d PDU A 1
F23 F 0.7812(8) 0.8811(5) -0.0672(5) 0.162(5) Uani 0.653(11) 1 d PD A 1
F24 F 0.7164(7) 0.8795(4) 0.0339(3) 0.129(4) Uani 0.653(11) 1 d PD A 1
F21A F 0.7941(15) 0.9014(13) -0.0139(16) 0.213(12) Uiso 0.347(11) 1 d PD A 2
F22A F 0.7128(14) 0.8033(7) -0.0133(9) 0.117(5) Uiso 0.347(11) 1 d PD A 2
F23A F 0.684(3) 0.893(2) -0.0914(10) 0.33(2) Uiso 0.347(11) 1 d PD A 2
F24A F 0.6130(10) 0.8832(8) 0.0007(8) 0.117(5) Uiso 0.347(11) 1 d PD A 2
B30 B 0.2217(7) 0.6391(4) 0.3334(5) 0.086(3) Uani 1 1 d D . .
F31 F 0.3199(3) 0.62315(17) 0.31942(19) 0.0743(10) Uani 1 1 d D B .
F32 F 0.2129(6) 0.7052(4) 0.3248(5) 0.0743(10) Uani 0.480(8) 1 d P B 1
F33 F 0.1731(13) 0.5961(8) 0.3721(10) 0.131(10) Uani 0.480(8) 1 d P B 1
F34 F 0.1806(5) 0.6312(4) 0.2659(5) 0.072(3) Uani 0.480(8) 1 d P B 1
F32A F 0.2263(5) 0.6934(4) 0.3700(4) 0.069(2) Uiso 0.520(8) 1 d PD B 2
F33A F 0.1744(11) 0.5884(8) 0.3792(7) 0.083(5) Uiso 0.520(8) 1 d PD B 2
F34A F 0.1649(10) 0.6647(8) 0.2846(7) 0.155(6) Uiso 0.520(8) 1 d PD B 2
B40 B 0.8364(6) 1.1306(4) 0.2277(5) 0.075(2) Uani 1 1 d . . .
F41 F 0.7533(4) 1.1575(3) 0.1947(3) 0.159(2) Uani 1 1 d . . .
F42 F 0.9128(5) 1.1244(3) 0.1858(3) 0.147(2) Uani 1 1 d . . .
F43 F 0.8585(4) 1.1778(2) 0.2603(3) 0.1240(17) Uani 1 1 d . . .
F44 F 0.8172(3) 1.0701(2) 0.2695(2) 0.1017(14) Uani 1 1 d . . .
C21 C 0.4410(8) 0.5217(5) 0.4461(6) 0.095(2) Uani 0.75 1 d PD . .
H21H H 0.3979 0.5347 0.4104 0.114 Uiso 0.75 1 calc PR . .
C22 C 0.5272(8) 0.4679(5) 0.4433(5) 0.085(3) Uani 0.75 1 d PD . .
H22I H 0.5429 0.4516 0.4056 0.102 Uiso 0.75 1 calc PR . .
C23 C 0.5769(6) 0.4467(4) 0.4987(4) 0.095(2) Uani 0.75 1 d P . .
H23J H 0.6250 0.4103 0.5024 0.114 Uiso 0.75 1 calc PR . .
C31 C 0.9139(6) 1.0055(4) -0.0311(4) 0.075(4) Uani 0.50 1 d PR . .
H31H H 0.8533 1.0087 -0.0536 0.090 Uiso 0.50 1 d PR . .
C32 C 0.9235(9) 1.0494(7) 0.0111(7) 0.071(4) Uani 0.50 1 d P . .
H32F H 0.8720 1.0811 0.0172 0.085 Uiso 0.50 1 calc PR . .
C33 C 1.0120(9) 1.0431(7) 0.0424(6) 0.065(4) Uani 0.50 1 d P . .
H33G H 1.0239 1.0708 0.0714 0.078 Uiso 0.50 1 calc PR . .
C401 C 0.4957(8) 0.5893(6) -0.0577(6) 0.149(4) Uani 1 1 d U . .
H40A H 0.4441 0.5645 -0.0698 0.178 Uiso 1 1 calc R . .
C402 C 0.4795(8) 0.6543(6) -0.0543(7) 0.155(4) Uani 1 1 d U . .
H40B H 0.4156 0.6754 -0.0645 0.186 Uiso 1 1 calc R . .
C403 C 0.5526(7) 0.6907(5) -0.0366(5) 0.129(4) Uani 1 1 d U . .
H40C H 0.5404 0.7367 -0.0348 0.154 Uiso 1 1 calc R . .
C404 C 0.6427(6) 0.6595(5) -0.0219(4) 0.092(3) Uani 1 1 d . . .
H40D H 0.6944 0.6846 -0.0103 0.111 Uiso 1 1 calc R . .
C405 C 0.6617(6) 0.5953(5) -0.0230(4) 0.088(2) Uani 1 1 d . . .
H40E H 0.7247 0.5741 -0.0100 0.106 Uiso 1 1 calc R . .
C406 C 0.5894(8) 0.5595(6) -0.0430(5) 0.124(3) Uani 1 1 d . . .
H40F H 0.6038 0.5144 -0.0469 0.149 Uiso 1 1 calc R . .
N600 N 0.9155(4) 0.6440(3) -0.0376(3) 0.0629(14) Uani 1 1 d . . .
C601 C 0.9355(4) 0.6986(4) -0.0390(3) 0.0564(16) Uani 1 1 d . . .
C602 C 0.9609(5) 0.7691(3) -0.0407(3) 0.0729(19) Uani 1 1 d . . .
H60A H 1.0077 0.7855 -0.0771 0.109 Uiso 1 1 calc R . .
H60B H 0.9920 0.7705 0.0000 0.109 Uiso 1 1 calc R . .
H60C H 0.9000 0.7982 -0.0461 0.109 Uiso 1 1 calc R . .
C501 C 0.2355(16) 1.2137(7) 0.1832(7) 0.165(6) Uani 1 1 d U . .
H50A H 0.2437 1.2275 0.1374 0.199 Uiso 1 1 calc R . .
C502 C 0.1466(12) 1.1928(6) 0.2086(6) 0.148(5) Uani 1 1 d U . .
H50B H 0.0931 1.1928 0.1804 0.178 Uiso 1 1 calc R . .
C503 C 0.1312(8) 1.1721(5) 0.2718(5) 0.110(3) Uani 1 1 d U . .
H50C H 0.0669 1.1579 0.2887 0.131 Uiso 1 1 calc R . .
C504 C 0.2061(9) 1.1710(5) 0.3125(4) 0.110(3) Uani 1 1 d U . .
H50D H 0.1951 1.1550 0.3579 0.132 Uiso 1 1 calc R . .
C505 C 0.3006(9) 1.1935(5) 0.2880(7) 0.125(4) Uani 1 1 d U . .
H50E H 0.3533 1.1932 0.3167 0.150 Uiso 1 1 calc R . .
C506 C 0.3167(10) 1.2161(5) 0.2215(8) 0.137(4) Uani 1 1 d U . .
H50F H 0.3794 1.2322 0.2032 0.164 Uiso 1 1 calc R . .
N700 N 1.1475(4) -0.0320(3) 0.4108(3) 0.0725(16) Uani 1 1 d . . .
C701 C 1.0731(5) -0.0044(3) 0.4080(3) 0.0589(16) Uani 1 1 d . . .
C702 C 0.9752(5) 0.0313(3) 0.4067(3) 0.0732(19) Uani 1 1 d . . .
H70A H 0.9242 -0.0011 0.4262 0.110 Uiso 1 1 calc R . .
H70B H 0.9584 0.0526 0.3617 0.110 Uiso 1 1 calc R . .
H70C H 0.9776 0.0663 0.4313 0.110 Uiso 1 1 calc R . .
N800 N 0.5250(6) 0.6925(4) 0.5958(4) 0.118(3) Uani 1 1 d . . .
C801 C 0.6083(7) 0.6948(4) 0.6017(3) 0.075(2) Uani 1 1 d . . .
C802 C 0.7140(5) 0.6944(4) 0.6089(3) 0.080(2) Uani 1 1 d . . .
H80A H 0.7282 0.6991 0.6525 0.120 Uiso 1 1 calc R . .
H80B H 0.7420 0.7324 0.5766 0.120 Uiso 1 1 calc R . .
H80C H 0.7440 0.6516 0.6025 0.120 Uiso 1 1 calc R . .
N900 N 1.0809(5) 0.3993(3) 0.4373(3) 0.0782(18) Uani 1 1 d . . .
C901 C 1.0466(5) 0.3722(4) 0.4863(4) 0.0626(18) Uani 1 1 d . . .
C902 C 1.0028(5) 0.3385(4) 0.5490(4) 0.083(2) Uani 1 1 d . . .
H90A H 1.0284 0.3579 0.5830 0.124 Uiso 1 1 calc R . .
H90B H 1.0207 0.2899 0.5582 0.124 Uiso 1 1 calc R . .
H90C H 0.9300 0.3449 0.5479 0.124 Uiso 1 1 calc R . .
N10 N 0.6086(5) 0.3198(4) 0.2293(4) 0.117(3) Uani 1 1 d . . .
C11 C 0.6155(5) 0.2704(4) 0.2666(4) 0.075(2) Uani 1 1 d . . .
C12 C 0.6273(6) 0.2095(4) 0.3154(4) 0.096(2) Uani 1 1 d . . .
H12F H 0.6025 0.1716 0.3000 0.144 Uiso 1 1 calc R . .
H12G H 0.5895 0.2139 0.3546 0.144 Uiso 1 1 calc R . .
H12H H 0.6982 0.2010 0.3253 0.144 Uiso 1 1 calc R . .

loop_
_atom_site_aniso_label
_atom_site_aniso_U_11
_atom_site_aniso_U_22
_atom_site_aniso_U_33
_atom_site_aniso_U_23
_atom_site_aniso_U_13
_atom_site_aniso_U_12
Fe1 0.0329(4) 0.0270(4) 0.0447(5) -0.0082(3) -0.0112(3) 0.0044(3)
Fe2 0.0326(4) 0.0308(4) 0.0365(4) -0.0126(3) -0.0031(3) 0.0059(3)
N101 0.032(2) 0.027(2) 0.049(3) -0.011(2) -0.0075(19) 0.0051(17)
C102 0.033(3) 0.039(3) 0.063(4) -0.019(3) -0.008(3) 0.006(2)
C103 0.039(3) 0.043(3) 0.063(4) -0.020(3) 0.000(3) 0.014(2)
C104 0.044(3) 0.030(3) 0.050(3) -0.014(2) -0.008(3) 0.005(2)
C105 0.044(3) 0.042(3) 0.055(4) -0.020(3) 0.005(3) 0.003(2)
C106 0.053(4) 0.055(4) 0.063(4) -0.032(3) -0.006(3) -0.001(3)
C107 0.044(3) 0.057(4) 0.072(4) -0.031(3) -0.015(3) 0.004(3)
C108 0.043(3) 0.043(3) 0.065(4) -0.025(3) -0.007(3) 0.008(2)
C109 0.038(3) 0.030(3) 0.052(3) -0.014(2) -0.005(2) 0.004(2)
C110 0.034(3) 0.032(3) 0.048(3) -0.011(2) -0.008(2) 0.006(2)
C111 0.032(3) 0.033(3) 0.053(3) -0.015(3) -0.009(2) 0.004(2)
N112 0.035(2) 0.026(2) 0.042(3) -0.0086(19) -0.0048(19) 0.0023(17)
C113 0.027(2) 0.036(3) 0.044(3) -0.014(2) -0.009(2) 0.001(2)
C114 0.044(3) 0.029(3) 0.054(3) -0.005(3) 0.008(3) -0.003(2)
C115 0.048(3) 0.026(3) 0.060(4) -0.010(3) 0.004(3) 0.007(2)
C116 0.042(3) 0.035(3) 0.037(3) -0.011(2) -0.006(2) 0.001(2)
C117 0.054(3) 0.030(3) 0.038(3) -0.001(2) 0.002(3) -0.001(2)
C118 0.047(3) 0.026(3) 0.047(3) -0.006(2) -0.010(3) 0.005(2)
C119 0.051(3) 0.035(3) 0.050(3) -0.016(3) 0.010(3) -0.001(2)
C120 0.045(3) 0.035(3) 0.038(3) -0.012(2) 0.009(2) 0.000(2)
C121 0.046(3) 0.034(3) 0.049(3) -0.013(3) -0.005(3) 0.010(2)
C122 0.042(3) 0.045(3) 0.041(3) -0.015(3) -0.009(2) 0.006(2)
C123 0.043(3) 0.034(3) 0.031(3) -0.012(2) 0.005(2) 0.004(2)
C124 0.034(3) 0.037(3) 0.039(3) -0.008(2) 0.003(2) 0.006(2)
C125 0.038(3) 0.038(3) 0.048(3) -0.015(3) 0.003(2) -0.001(2)
N126 0.036(2) 0.030(2) 0.035(2) -0.0120(19) -0.0016(18) 0.0061(17)
C127 0.044(3) 0.038(3) 0.030(3) -0.011(2) -0.002(2) 0.008(2)
C128 0.036(3) 0.036(3) 0.035(3) -0.013(2) 0.000(2) 0.008(2)
N129 0.037(2) 0.034(2) 0.039(3) -0.014(2) -0.0045(19) 0.0082(18)
C130 0.048(3) 0.031(3) 0.044(3) -0.011(2) -0.001(3) 0.000(2)
C131 0.041(3) 0.041(3) 0.050(3) -0.021(3) 0.003(3) -0.003(2)
C132 0.031(3) 0.043(3) 0.047(3) -0.020(3) -0.005(2) 0.002(2)
C133 0.040(3) 0.055(4) 0.061(4) -0.029(3) -0.004(3) -0.004(3)
C134 0.044(3) 0.070(4) 0.051(4) -0.036(3) -0.006(3) 0.002(3)
C135 0.065(4) 0.061(4) 0.042(3) -0.018(3) -0.011(3) 0.009(3)
C136 0.058(4) 0.048(3) 0.047(4) -0.023(3) -0.003(3) 0.007(3)
C137 0.035(3) 0.038(3) 0.039(3) -0.013(2) 0.001(2) 0.006(2)
N201 0.040(2) 0.029(2) 0.053(3) -0.007(2) -0.018(2) 0.0013(18)
C202 0.062(4) 0.031(3) 0.067(4) -0.009(3) -0.014(3) 0.002(3)
C203 0.074(4) 0.032(3) 0.082(5) -0.007(3) -0.021(4) -0.004(3)
C204 0.071(4) 0.048(4) 0.063(4) 0.002(3) -0.030(4) -0.008(3)
C205 0.102(6) 0.057(4) 0.073(5) 0.009(4) -0.021(4) -0.032(4)
C206 0.097(5) 0.070(5) 0.057(5) 0.016(4) -0.031(4) -0.038(4)
C207 0.075(5) 0.085(5) 0.047(4) 0.005(4) -0.017(3) -0.031(4)
C208 0.057(4) 0.058(4) 0.053(4) 0.003(3) -0.017(3) -0.009(3)
C209 0.052(3) 0.046(3) 0.054(4) 0.001(3) -0.027(3) -0.008(3)
C210 0.040(3) 0.040(3) 0.039(3) 0.001(3) -0.018(2) -0.006(2)
C211 0.044(3) 0.040(3) 0.042(3) -0.004(3) -0.014(3) -0.003(2)
N212 0.034(2) 0.030(2) 0.040(3) -0.007(2) -0.0121(19) 0.0040(17)
C213 0.045(3) 0.033(3) 0.032(3) -0.008(2) -0.013(2) 0.002(2)
C214 0.034(3) 0.042(3) 0.063(4) -0.010(3) -0.008(3) 0.002(2)
C215 0.041(3) 0.041(3) 0.073(4) -0.020(3) -0.012(3) 0.009(3)
C216 0.042(3) 0.035(3) 0.043(3) -0.008(2) -0.019(2) 0.005(2)
C217 0.039(3) 0.033(3) 0.035(3) -0.008(2) -0.010(2) -0.003(2)
C218 0.041(3) 0.036(3) 0.029(3) -0.008(2) -0.008(2) 0.003(2)
C219 0.048(3) 0.041(3) 0.058(4) -0.017(3) -0.022(3) 0.008(2)
C220 0.037(3) 0.030(3) 0.047(3) -0.017(2) -0.015(2) 0.005(2)
C221 0.043(3) 0.042(3) 0.041(3) -0.011(3) -0.015(2) 0.000(2)
C222 0.036(3) 0.039(3) 0.040(3) -0.014(2) -0.001(2) 0.005(2)
C223 0.031(3) 0.031(3) 0.039(3) -0.008(2) -0.001(2) -0.001(2)
C224 0.041(3) 0.038(3) 0.039(3) -0.014(2) -0.008(2) 0.005(2)
C225 0.041(3) 0.043(3) 0.053(4) -0.026(3) -0.009(3) 0.013(2)
N226 0.032(2) 0.033(2) 0.035(2) -0.012(2) -0.0082(18) 0.0066(17)
C227 0.032(3) 0.035(3) 0.042(3) -0.012(3) -0.003(2) 0.007(2)
C228 0.034(3) 0.030(3) 0.038(3) -0.014(2) -0.002(2) 0.001(2)
N229 0.035(2) 0.032(2) 0.038(2) -0.0141(19) -0.0019(19) 0.0046(18)
C230 0.034(3) 0.033(3) 0.049(3) -0.008(3) -0.004(2) 0.008(2)
C231 0.041(3) 0.037(3) 0.051(3) -0.011(3) -0.015(3) 0.014(2)
C232 0.040(3) 0.035(3) 0.042(3) -0.013(2) -0.009(2) 0.002(2)
C233 0.047(3) 0.034(3) 0.052(4) -0.010(3) -0.016(3) 0.008(2)
C234 0.071(4) 0.043(3) 0.044(3) -0.004(3) -0.004(3) -0.002(3)
C235 0.052(3) 0.048(3) 0.054(4) -0.007(3) 0.007(3) 0.001(3)
C236 0.043(3) 0.040(3) 0.050(3) -0.005(3) 0.006(3) 0.004(2)
C237 0.035(3) 0.027(3) 0.043(3) -0.012(2) -0.007(2) 0.000(2)
N301 0.037(2) 0.032(2) 0.048(3) -0.007(2) -0.015(2) 0.0032(19)
C302 0.042(3) 0.035(3) 0.056(4) -0.002(3) -0.017(3) 0.003(2)
C303 0.046(3) 0.040(3) 0.063(4) -0.010(3) -0.025(3) 0.015(3)
C304 0.040(3) 0.043(3) 0.051(3) -0.014(3) -0.016(3) 0.009(2)
C305 0.038(3) 0.062(4) 0.064(4) -0.016(3) -0.020(3) 0.017(3)
C306 0.030(3) 0.083(5) 0.058(4) -0.024(4) -0.008(3) 0.007(3)
C307 0.040(3) 0.057(4) 0.055(4) -0.009(3) -0.003(3) -0.002(3)
C308 0.038(3) 0.049(3) 0.050(3) -0.013(3) -0.011(3) 0.005(3)
C309 0.036(3) 0.043(3) 0.035(3) -0.017(2) -0.010(2) 0.007(2)
C310 0.035(3) 0.033(3) 0.036(3) -0.015(2) -0.009(2) 0.003(2)
C311 0.032(3) 0.029(2) 0.033(3) -0.009(2) -0.005(2) 0.004(2)
N312 0.033(2) 0.031(2) 0.032(2) -0.0113(18) -0.0092(18) 0.0060(17)
C313 0.024(2) 0.030(3) 0.030(3) -0.002(2) -0.002(2) 0.0051(19)
C314 0.036(3) 0.027(2) 0.037(3) -0.011(2) -0.005(2) 0.004(2)
C315 0.034(3) 0.040(3) 0.034(3) -0.012(2) -0.008(2) 0.006(2)
C316 0.035(3) 0.035(3) 0.033(3) -0.009(2) -0.002(2) 0.011(2)
C317 0.040(3) 0.029(3) 0.039(3) -0.013(2) -0.009(2) 0.009(2)
C318 0.039(3) 0.036(3) 0.036(3) -0.011(2) -0.011(2) 0.001(2)
C319 0.040(3) 0.045(3) 0.028(3) -0.010(2) -0.006(2) 0.014(2)
C320 0.034(3) 0.032(3) 0.034(3) -0.011(2) -0.010(2) 0.009(2)
C321 0.059(3) 0.036(3) 0.043(3) -0.006(3) 0.003(3) 0.020(3)
C322 0.062(4) 0.044(3) 0.035(3) -0.004(3) 0.005(3) 0.018(3)
C323 0.030(2) 0.031(3) 0.035(3) -0.013(2) -0.004(2) 0.004(2)
C324 0.059(3) 0.034(3) 0.040(3) -0.006(3) -0.004(3) 0.019(2)
C325 0.054(3) 0.042(3) 0.033(3) -0.009(2) 0.000(2) 0.015(3)
N326 0.031(2) 0.030(2) 0.034(2) -0.0095(18) -0.0040(18) 0.0056(17)
C327 0.033(3) 0.034(3) 0.036(3) -0.009(2) -0.006(2) 0.003(2)
C328 0.033(3) 0.028(3) 0.043(3) -0.007(2) -0.001(2) 0.005(2)
N329 0.035(2) 0.034(2) 0.040(2) -0.013(2) -0.0009(19) 0.0042(18)
C330 0.045(3) 0.041(3) 0.042(3) -0.018(3) -0.002(2) 0.006(2)
C331 0.042(3) 0.053(3) 0.049(3) -0.019(3) 0.008(3) 0.008(3)
C332 0.035(3) 0.037(3) 0.053(3) -0.006(3) 0.007(3) 0.004(2)
C333 0.040(3) 0.048(3) 0.070(4) -0.017(3) 0.008(3) 0.006(3)
C334 0.030(3) 0.046(3) 0.089(5) -0.012(3) 0.001(3) 0.006(3)
C335 0.033(3) 0.052(4) 0.087(5) -0.022(3) -0.007(3) -0.003(3)
C336 0.035(3) 0.043(3) 0.066(4) -0.020(3) -0.005(3) 0.002(2)
C337 0.033(3) 0.032(3) 0.051(3) -0.011(3) 0.002(2) 0.003(2)
B10 0.041(4) 0.046(4) 0.063(5) -0.020(4) 0.000(3) 0.002(3)
F11 0.073(3) 0.102(3) 0.160(4) -0.066(3) -0.036(3) -0.005(2)
F12 0.122(3) 0.083(3) 0.072(3) -0.008(2) -0.011(2) 0.027(2)
F13 0.061(2) 0.081(3) 0.098(3) -0.037(2) 0.021(2) 0.0023(19)
F14 0.066(2) 0.055(2) 0.099(3) -0.025(2) 0.004(2) 0.0147(17)
B20 0.058(6) 0.134(10) 0.121(10) -0.041(8) -0.017(6) 0.005(6)
F21 0.205(10) 0.261(12) 0.092(7) -0.051(8) -0.069(7) 0.158(9)
F22 0.34(2) 0.33(2) 0.39(2) -0.169(19) -0.003(18) -0.088(17)
F23 0.158(9) 0.159(9) 0.150(9) -0.019(7) 0.076(7) 0.041(7)
F24 0.200(10) 0.131(7) 0.051(5) -0.001(4) -0.013(5) -0.054(6)
B30 0.083(6) 0.039(4) 0.132(9) -0.015(5) -0.015(6) 0.009(4)
F31 0.063(2) 0.060(2) 0.102(3) -0.024(2) 0.0018(19) 0.0014(16)
F32 0.063(2) 0.060(2) 0.102(3) -0.024(2) 0.0018(19) 0.0014(16)
F33 0.137(12) 0.080(9) 0.210(18) -0.107(10) 0.133(12) -0.085(8)
F34 0.045(4) 0.052(5) 0.113(7) 0.000(5) -0.045(4) -0.005(4)
B40 0.067(5) 0.053(5) 0.099(7) -0.006(5) -0.016(5) 0.015(4)
F41 0.137(5) 0.129(5) 0.190(6) 0.011(4) -0.084(4) 0.007(4)
F42 0.169(5) 0.111(4) 0.147(5) -0.014(4) 0.072(4) -0.003(4)
F43 0.139(4) 0.083(3) 0.161(5) -0.048(3) -0.009(4) -0.014(3)
F44 0.125(4) 0.058(3) 0.111(3) -0.002(3) 0.016(3) -0.002(2)
C21 0.109(6) 0.059(5) 0.126(7) -0.032(4) -0.001(5) -0.028(4)
C22 0.132(9) 0.065(6) 0.065(6) -0.025(5) -0.047(6) 0.002(6)
C23 0.109(6) 0.059(5) 0.126(7) -0.032(4) -0.001(5) -0.028(4)
C31 0.051(8) 0.087(10) 0.071(10) 0.021(8) -0.030(7) -0.016(8)
C32 0.040(7) 0.069(9) 0.080(10) 0.033(8) -0.015(7) -0.017(6)
C33 0.055(8) 0.067(8) 0.061(8) 0.012(7) -0.010(6) -0.023(7)
C401 0.105(8) 0.151(10) 0.230(13) -0.125(10) -0.042(8) 0.029(7)
C402 0.098(7) 0.139(9) 0.254(13) -0.100(10) -0.031(8) 0.025(7)
C403 0.091(6) 0.127(8) 0.187(10) -0.071(8) -0.053(7) 0.021(6)
C404 0.063(5) 0.124(8) 0.080(6) -0.008(5) -0.009(4) 0.021(5)
C405 0.072(5) 0.115(7) 0.076(5) -0.022(5) -0.006(4) 0.026(5)
C406 0.123(8) 0.134(9) 0.129(8) -0.063(7) -0.010(7) 0.040(7)
N600 0.063(3) 0.074(4) 0.056(3) -0.025(3) 0.000(3) 0.005(3)
C601 0.049(4) 0.075(5) 0.045(4) -0.016(4) 0.003(3) 0.014(3)
C602 0.076(5) 0.065(4) 0.079(5) -0.023(4) 0.003(4) 0.009(4)
C501 0.280(19) 0.112(9) 0.097(9) -0.008(7) 0.006(11) -0.026(11)
C502 0.253(15) 0.107(8) 0.082(8) -0.008(6) -0.055(9) -0.025(9)
C503 0.149(8) 0.092(6) 0.095(7) -0.035(6) -0.033(6) 0.016(6)
C504 0.149(9) 0.108(7) 0.071(6) -0.025(5) -0.021(6) 0.057(7)
C505 0.122(8) 0.105(8) 0.154(10) -0.048(8) -0.036(8) 0.052(7)
C506 0.164(11) 0.073(6) 0.162(12) -0.015(8) 0.038(9) 0.030(7)
N700 0.061(4) 0.085(4) 0.080(4) -0.038(3) -0.015(3) 0.010(3)
C701 0.057(4) 0.061(4) 0.064(4) -0.023(3) -0.014(3) 0.002(3)
C702 0.060(4) 0.074(5) 0.088(5) -0.025(4) -0.015(4) 0.007(3)
N800 0.085(5) 0.151(7) 0.118(6) -0.034(5) -0.023(5) 0.027(5)
C801 0.084(6) 0.080(5) 0.060(5) -0.016(4) -0.009(4) 0.013(4)
C802 0.082(5) 0.088(5) 0.063(5) -0.003(4) -0.007(4) -0.009(4)
N900 0.077(4) 0.082(4) 0.074(4) -0.018(4) -0.014(4) 0.013(3)
C901 0.045(4) 0.068(5) 0.084(6) -0.036(4) -0.026(4) 0.015(3)
C902 0.076(5) 0.094(6) 0.084(6) -0.033(5) 0.010(4) -0.010(4)
N10 0.103(5) 0.083(5) 0.149(7) -0.006(5) 0.032(5) 0.029(4)
C11 0.064(4) 0.066(5) 0.098(6) -0.029(5) 0.008(4) 0.004(4)
C12 0.112(7) 0.074(5) 0.099(6) -0.016(5) 0.003(5) -0.008(5)

loop_
_atom_type_symbol
_atom_type_description
_atom_type_scat_dispersion_real
_atom_type_scat_dispersion_imag
_atom_type_scat_source
C C 0.0033 0.0016 'International Tables Vol C Tables 4.2.6.8 and 6.1.1.4'
H H 0.0000 0.0000 'International Tables Vol C Tables 4.2.6.8 and 6.1.1.4'
B B 0.0013 0.0007 'International Tables Vol C Tables 4.2.6.8 and 6.1.1.4'
N N 0.0061 0.0033 'International Tables Vol C Tables 4.2.6.8 and 6.1.1.4'
F F 0.0171 0.0103 'International Tables Vol C Tables 4.2.6.8 and 6.1.1.4'
Fe Fe 0.3463 0.8444 'International Tables Vol C Tables 4.2.6.8 and 6.1.1.4'

loop_
_geom_angle_atom_site_label_1
_geom_angle_atom_site_label_2
_geom_angle_atom_site_label_3
_geom_angle
_geom_angle_site_symmetry_1
_geom_angle_site_symmetry_3
_geom_angle_publ_flag
N301 Fe1 N312 80.61(16) . . ?
N301 Fe1 N101 93.65(16) . . ?
N312 Fe1 N101 91.33(16) . . ?
N301 Fe1 N112 174.03(17) . . ?
N312 Fe1 N112 98.98(15) . . ?
N101 Fe1 N112 80.40(16) . . ?
N301 Fe1 N212 92.60(16) . . ?
N312 Fe1 N212 96.50(16) . . ?
N101 Fe1 N212 170.69(17) . . ?
N112 Fe1 N212 93.36(16) . . ?
N301 Fe1 N201 96.19(16) . . ?
N312 Fe1 N201 175.00(16) . . ?
N101 Fe1 N201 92.72(17) . . ?
N112 Fe1 N201 84.60(15) . . ?
N212 Fe1 N201 79.74(18) . . ?
N329 Fe2 N129 94.40(16) . . ?
N329 Fe2 N126 89.91(16) . . ?
N129 Fe2 N126 80.45(16) . . ?
N329 Fe2 N226 169.25(16) . . ?
N129 Fe2 N226 92.10(16) . . ?
N126 Fe2 N226 99.62(16) . . ?
N329 Fe2 N326 80.48(16) . . ?
N129 Fe2 N326 174.43(16) . . ?
N126 Fe2 N326 97.27(16) . . ?
N226 Fe2 N326 93.29(15) . . ?
N329 Fe2 N229 90.60(16) . . ?
N129 Fe2 N229 95.13(16) . . ?
N126 Fe2 N229 175.57(16) . . ?
N226 Fe2 N229 80.29(16) . . ?
N326 Fe2 N229 87.15(15) . . ?
C110 N101 C102 119.1(4) . . ?
C110 N101 Fe1 114.8(3) . . ?
C102 N101 Fe1 126.0(3) . . ?
N101 C102 C103 121.8(5) . . ?
N101 C102 H10A 119.1 . . ?
C103 C102 H10A 119.1 . . ?
C102 C103 C104 121.0(5) . . ?
C102 C103 H10B 119.5 . . ?
C104 C103 H10B 119.5 . . ?
C103 C104 C105 123.3(5) . . ?
C103 C104 C109 117.5(5) . . ?
C105 C104 C109 119.1(4) . . ?
C106 C105 C104 120.5(5) . . ?
C106 C105 H10C 119.7 . . ?
C104 C105 H10C 119.7 . . ?
C105 C106 C107 120.2(5) . . ?
C105 C106 H10D 119.9 . . ?
C107 C106 H10D 119.9 . . ?
C108 C107 C106 121.3(5) . . ?
C108 C107 H10E 119.4 . . ?
C106 C107 H10E 119.4 . . ?
C107 C108 C109 120.2(5) . . ?
C107 C108 H10F 119.9 . . ?
C109 C108 H10F 119.9 . . ?
C108 C109 C110 124.0(5) . . ?
C108 C109 C104 118.7(5) . . ?
C110 C109 C104 117.4(4) . . ?
N101 C110 C109 123.0(4) . . ?
N101 C110 C111 113.1(4) . . ?
C109 C110 C111 123.9(4) . . ?
N112 C111 C110 116.3(4) . . ?
N112 C111 H11A 121.9 . . ?
C110 C111 H11A 121.9 . . ?
C111 N112 C113 116.9(4) . . ?
C111 N112 Fe1 114.6(3) . . ?
C113 N112 Fe1 127.6(3) . . ?
C114 C113 C118 119.2(5) . . ?
C114 C113 N112 120.7(5) . . ?
C118 C113 N112 120.1(4) . . ?
C113 C114 C115 120.0(5) . . ?
C113 C114 H11B 120.0 . . ?
C115 C114 H11B 120.0 . . ?
C116 C115 C114 122.0(5) . . ?
C116 C115 H11C 119.0 . . ?
C114 C115 H11C 119.0 . . ?
C115 C116 C117 117.1(5) . . ?
C115 C116 C119 122.8(4) . . ?
C117 C116 C119 120.1(5) . . ?
C118 C117 C116 122.0(5) . . ?
C118 C117 H11D 119.0 . . ?
C116 C117 H11D 119.0 . . ?
C117 C118 C113 119.6(4) . . ?
C117 C118 H11E 120.2 . . ?
C113 C118 H11E 120.2 . . ?
C116 C119 C120 114.3(4) . . ?
C116 C119 H11F 108.7 . . ?
C120 C119 H11F 108.7 . . ?
C116 C119 H11G 108.7 . . ?
C120 C119 H11G 108.7 . . ?
H11F C119 H11G 107.6 . . ?
C121 C120 C125 118.8(5) . . ?
C121 C120 C119 120.1(5) . . ?
C125 C120 C119 121.1(5) . . ?
C120 C121 C122 120.5(5) . . ?
C120 C121 H12A 119.7 . . ?
C122 C121 H12A 119.7 . . ?
C123 C122 C121 120.0(5) . . ?
C123 C122 H12B 120.0 . . ?
C121 C122 H12B 120.0 . . ?
C124 C123 C122 119.8(5) . . ?
C124 C123 N126 121.2(4) . . ?
C122 C123 N126 119.0(4) . . ?
C125 C124 C123 120.0(5) . . ?
C125 C124 H12C 120.0 . . ?
C123 C124 H12C 120.0 . . ?
C124 C125 C120 120.9(5) . . ?
C124 C125 H12D 119.5 . . ?
C120 C125 H12D 119.5 . . ?
C127 N126 C123 114.9(4) . . ?
C127 N126 Fe2 115.1(3) . . ?
C123 N126 Fe2 130.0(3) . . ?
N126 C127 C128 116.7(5) . . ?
N126 C127 H12E 121.6 . . ?
C128 C127 H12E 121.6 . . ?
N129 C128 C137 123.3(4) . . ?
N129 C128 C127 112.5(4) . . ?
C137 C128 C127 124.2(5) . . ?
C128 N129 C130 117.8(4) . . ?
C128 N129 Fe2 114.9(3) . . ?
C130 N129 Fe2 127.3(4) . . ?
N129 C130 C131 122.8(5) . . ?
N129 C130 H13A 118.6 . . ?
C131 C130 H13A 118.6 . . ?
C130 C131 C132 120.5(5) . . ?
C130 C131 H13B 119.7 . . ?
C132 C131 H13B 119.7 . . ?
C131 C132 C133 122.9(5) . . ?
C131 C132 C137 118.5(5) . . ?
C133 C132 C137 118.6(5) . . ?
C134 C133 C132 121.5(5) . . ?
C134 C133 H13C 119.2 . . ?
C132 C133 H13C 119.2 . . ?
C133 C134 C135 119.8(5) . . ?
C133 C134 H13D 120.1 . . ?
C135 C134 H13D 120.1 . . ?
C136 C135 C134 120.6(6) . . ?
C136 C135 H13E 119.7 . . ?
C134 C135 H13E 119.7 . . ?
C135 C136 C137 120.1(5) . . ?
C135 C136 H13F 120.0 . . ?
C137 C136 H13F 120.0 . . ?
C136 C137 C128 123.5(5) . . ?
C136 C137 C132 119.4(5) . . ?
C128 C137 C132 117.1(5) . . ?
C210 N201 C202 117.2(5) . . ?
C210 N201 Fe1 115.0(3) . . ?
C202 N201 Fe1 127.3(4) . . ?
N201 C202 C203 122.0(6) . . ?
N201 C202 H20A 119.0 . . ?
C203 C202 H20A 119.0 . . ?
C202 C203 C204 121.4(6) . . ?
C202 C203 H20B 119.3 . . ?
C204 C203 H20B 119.3 . . ?
C209 C204 C203 117.5(6) . . ?
C209 C204 C205 118.6(7) . . ?
C203 C204 C205 123.9(6) . . ?
C206 C205 C204 121.2(7) . . ?
C206 C205 H20C 119.4 . . ?
C204 C205 H20C 119.4 . . ?
C205 C206 C207 120.7(7) . . ?
C205 C206 H20D 119.6 . . ?
C207 C206 H20D 119.6 . . ?
C208 C207 C206 121.1(7) . . ?
C208 C207 H20E 119.5 . . ?
C206 C207 H20E 119.5 . . ?
C207 C208 C209 119.7(6) . . ?
C207 C208 H20F 120.2 . . ?
C209 C208 H20F 120.2 . . ?
C204 C209 C208 118.7(6) . . ?
C204 C209 C210 117.1(6) . . ?
C208 C209 C210 124.2(5) . . ?
N201 C210 C209 124.6(5) . . ?
N201 C210 C211 111.7(5) . . ?
C209 C210 C211 123.7(5) . . ?
N212 C211 C210 117.9(5) . . ?
N212 C211 H21A 121.1 . . ?
C210 C211 H21A 121.1 . . ?
C211 N212 C213 116.0(4) . . ?
C211 N212 Fe1 114.3(3) . . ?
C213 N212 Fe1 129.6(3) . . ?
C214 C213 C218 119.5(5) . . ?
C214 C213 N212 120.2(4) . . ?
C218 C213 N212 120.2(4) . . ?
C215 C214 C213 120.0(5) . . ?
C215 C214 H21B 120.0 . . ?
C213 C214 H21B 120.0 . . ?
C216 C215 C214 121.1(5) . . ?
C216 C215 H21C 119.5 . . ?
C214 C215 H21C 119.5 . . ?
C215 C216 C217 119.0(5) . . ?
C215 C216 C219 120.3(5) . . ?
C217 C216 C219 120.6(5) . . ?
C218 C217 C216 120.6(5) . . ?
C218 C217 H21D 119.7 . . ?
C216 C217 H21D 119.7 . . ?
C217 C218 C213 119.8(5) . . ?
C217 C218 H21E 120.1 . . ?
C213 C218 H21E 120.1 . . ?
C220 C219 C216 111.3(4) . . ?
C220 C219 H21F 109.4 . . ?
C216 C219 H21F 109.4 . . ?
C220 C219 H21G 109.4 . . ?
C216 C219 H21G 109.4 . . ?
H21F C219 H21G 108.0 . . ?
C225 C220 C221 118.2(4) . . ?
C225 C220 C219 120.3(5) . . ?
C221 C220 C219 121.4(5) . . ?
C220 C221 C222 121.9(5) . . ?
C220 C221 H22A 119.0 . . ?
C222 C221 H22A 119.0 . . ?
C223 C222 C221 118.7(5) . . ?
C223 C222 H22B 120.6 . . ?
C221 C222 H22B 120.6 . . ?
C222 C223 C224 120.6(4) . . ?
C222 C223 N226 119.6(4) . . ?
C224 C223 N226 119.7(4) . . ?
C223 C224 C225 118.7(5) . . ?
C223 C224 H22C 120.7 . . ?
C225 C224 H22C 120.7 . . ?
C220 C225 C224 121.9(5) . . ?
C220 C225 H22D 119.0 . . ?
C224 C225 H22D 119.0 . . ?
C227 N226 C223 116.2(4) . . ?
C227 N226 Fe2 114.7(3) . . ?
C223 N226 Fe2 129.1(3) . . ?
N226 C227 C228 117.8(4) . . ?
N226 C227 H22E 121.1 . . ?
C228 C227 H22E 121.1 . . ?
N229 C228 C237 123.2(4) . . ?
N229 C228 C227 112.2(4) . . ?
C237 C228 C227 124.6(4) . . ?
C228 N229 C230 118.2(4) . . ?
C228 N229 Fe2 114.2(3) . . ?
C230 N229 Fe2 127.5(3) . . ?
C231 C230 N229 121.7(5) . . ?
C231 C230 H23A 119.2 . . ?
N229 C230 H23A 119.2 . . ?
C230 C231 C232 122.4(5) . . ?
C230 C231 H23B 118.8 . . ?
C232 C231 H23B 118.8 . . ?
C231 C232 C233 124.1(5) . . ?
C231 C232 C237 116.5(5) . . ?
C233 C232 C237 119.4(5) . . ?
C234 C233 C232 120.4(5) . . ?
C234 C233 H23C 119.8 . . ?
C232 C233 H23C 119.8 . . ?
C233 C234 C235 120.5(5) . . ?
C233 C234 H23D 119.7 . . ?
C235 C234 H23D 119.7 . . ?
C236 C235 C234 120.6(5) . . ?
C236 C235 H23E 119.7 . . ?
C234 C235 H23E 119.7 . . ?
C235 C236 C237 120.5(5) . . ?
C235 C236 H23F 119.7 . . ?
C237 C236 H23F 119.7 . . ?
C236 C237 C228 123.5(4) . . ?
C236 C237 C232 118.5(5) . . ?
C228 C237 C232 117.9(5) . . ?
C310 N301 C302 118.9(4) . . ?
C310 N301 Fe1 115.4(3) . . ?
C302 N301 Fe1 125.7(3) . . ?
C303 C302 N301 121.0(5) . . ?
C303 C302 H30A 119.5 . . ?
N301 C302 H30A 119.5 . . ?
C302 C303 C304 121.7(5) . . ?
C302 C303 H30B 119.1 . . ?
C304 C303 H30B 119.1 . . ?
C303 C304 C305 123.9(5) . . ?
C303 C304 C309 118.3(5) . . ?
C305 C304 C309 117.8(5) . . ?
C306 C305 C304 121.0(5) . . ?
C306 C305 H30C 119.5 . . ?
C304 C305 H30C 119.5 . . ?
C305 C306 C307 120.5(5) . . ?
C305 C306 H30D 119.8 . . ?
C307 C306 H30D 119.8 . . ?
C308 C307 C306 120.9(5) . . ?
C308 C307 H30E 119.5 . . ?
C306 C307 H30E 119.5 . . ?
C307 C308 C309 120.4(5) . . ?
C307 C308 H30F 119.8 . . ?
C309 C308 H30F 119.8 . . ?
C308 C309 C310 124.9(4) . . ?
C308 C309 C304 119.3(4) . . ?
C310 C309 C304 115.7(5) . . ?
N301 C310 C309 124.2(4) . . ?
N301 C310 C311 112.4(4) . . ?
C309 C310 C311 123.4(4) . . ?
N312 C311 C310 116.4(4) . . ?
N312 C311 H31A 121.8 . . ?
C310 C311 H31A 121.8 . . ?
C311 N312 C313 117.3(4) . . ?
C311 N312 Fe1 115.1(3) . . ?
C313 N312 Fe1 127.5(3) . . ?
C314 C313 C318 119.6(4) . . ?
C314 C313 N312 120.0(4) . . ?
C318 C313 N312 120.4(4) . . ?
C315 C314 C313 120.0(4) . . ?
C315 C314 H31B 120.0 . . ?
C313 C314 H31B 120.0 . . ?
C316 C315 C314 121.0(4) . . ?
C316 C315 H31C 119.5 . . ?
C314 C315 H31C 119.5 . . ?
C315 C316 C317 118.5(4) . . ?
C315 C316 C319 120.8(4) . . ?
C317 C316 C319 120.7(4) . . ?
C316 C317 C318 121.9(4) . . ?
C316 C317 H31D 119.1 . . ?
C318 C317 H31D 119.1 . . ?
C317 C318 C313 119.0(4) . . ?
C317 C318 H31E 120.5 . . ?
C313 C318 H31E 120.5 . . ?
C320 C319 C316 116.0(4) . . ?
C320 C319 H31F 108.3 . . ?
C316 C319 H31F 108.3 . . ?
C320 C319 H31G 108.3 . . ?
C316 C319 H31G 108.3 . . ?
H31F C319 H31G 107.4 . . ?
C321 C320 C325 116.8(5) . . ?
C321 C320 C319 123.5(4) . . ?
C325 C320 C319 119.7(4) . . ?
C320 C321 C322 123.1(5) . . ?
C320 C321 H32A 118.4 . . ?
C322 C321 H32A 118.4 . . ?
C321 C322 C323 119.6(5) . . ?
C321 C322 H32B 120.2 . . ?
C323 C322 H32B 120.2 . . ?
C324 C323 C322 118.1(5) . . ?
C324 C323 N326 121.7(4) . . ?
C322 C323 N326 120.2(4) . . ?
C323 C324 C325 121.4(5) . . ?
C323 C324 H32C 119.3 . . ?
C325 C324 H32C 119.3 . . ?
C324 C325 C320 120.9(5) . . ?
C324 C325 H32D 119.5 . . ?
C320 C325 H32D 119.5 . . ?
C327 N326 C323 117.5(4) . . ?
C327 N326 Fe2 114.7(3) . . ?
C323 N326 Fe2 127.5(3) . . ?
N326 C327 C328 116.3(4) . . ?
N326 C327 H32E 121.9 . . ?
C328 C327 H32E 121.9 . . ?
N329 C328 C337 122.3(4) . . ?
N329 C328 C327 112.5(4) . . ?
C337 C328 C327 125.1(4) . . ?
C328 N329 C330 119.0(4) . . ?
C328 N329 Fe2 115.2(3) . . ?
C330 N329 Fe2 125.4(3) . . ?
C331 C330 N329 122.4(5) . . ?
C331 C330 H33A 118.8 . . ?
N329 C330 H33A 118.8 . . ?
C330 C331 C332 120.9(5) . . ?
C330 C331 H33B 119.6 . . ?
C332 C331 H33B 119.6 . . ?
C331 C332 C333 122.9(5) . . ?
C331 C332 C337 117.6(4) . . ?
C333 C332 C337 119.5(5) . . ?
C334 C333 C332 119.6(5) . . ?
C334 C333 H33C 120.2 . . ?
C332 C333 H33C 120.2 . . ?
C333 C334 C335 121.1(5) . . ?
C333 C334 H33D 119.4 . . ?
C335 C334 H33D 119.4 . . ?
C336 C335 C334 121.2(5) . . ?
C336 C335 H33E 119.4 . . ?
C334 C335 H33E 119.4 . . ?
C335 C336 C337 119.7(5) . . ?
C335 C336 H33F 120.2 . . ?
C337 C336 H33F 120.2 . . ?
C336 C337 C328 123.3(5) . . ?
C336 C337 C332 118.9(5) . . ?
C328 C337 C332 117.8(5) . . ?
F11 B10 F13 111.4(6) . . ?
F11 B10 F14 108.6(5) . . ?
F13 B10 F14 109.4(5) . . ?
F11 B10 F12 109.9(6) . . ?
F13 B10 F12 108.3(5) . . ?
F14 B10 F12 109.2(5) . . ?
F24 B20 F23 119.9(10) . . ?
F24 B20 F24A 72.0(9) . . ?
F23 B20 F24A 160.9(12) . . ?
F24 B20 F21 108.2(9) . . ?
F23 B20 F21 94.0(9) . . ?
F24A B20 F21 67.2(9) . . ?
F24 B20 F23A 160(2) . . ?
F23 B20 F23A 62.4(16) . . ?
F24A B20 F23A 101.0(18) . . ?
F21 B20 F23A 52.2(17) . . ?
F24 B20 F22A 97.4(11) . . ?
F23 B20 F22A 92.2(11) . . ?
F24A B20 F22A 101.3(12) . . ?
F21 B20 F22A 145.9(12) . . ?
F23A B20 F22A 102.9(19) . . ?
F24 B20 F21A 63.7(13) . . ?
F23 B20 F21A 57.6(12) . . ?
F24A B20 F21A 127.2(16) . . ?
F21 B20 F21A 100.3(14) . . ?
F23A B20 F21A 110.3(19) . . ?
F22A B20 F21A 111.2(14) . . ?
F24 B20 F22 115.0(14) . . ?
F23 B20 F22 102.9(13) . . ?
F24A B20 F22 82.9(12) . . ?
F21 B20 F22 115.3(13) . . ?
F23A B20 F22 82.3(18) . . ?
F22A B20 F22 31.0(13) . . ?
F21A B20 F22 141.2(16) . . ?
F33 B30 F34A 107.2(14) . . ?
F33 B30 F32 127.1(11) . . ?
F34A B30 F32 70.0(8) . . ?
F33 B30 F31 118.4(11) . . ?
F34A B30 F31 117.3(11) . . ?
F32 B30 F31 107.6(7) . . ?
F33 B30 F33A 4.7(15) . . ?
F34A B30 F33A 111.6(11) . . ?
F32 B30 F33A 129.4(11) . . ?
F31 B30 F33A 114.1(9) . . ?
F33 B30 F32A 101.2(11) . . ?
F34A B30 F32A 105.4(9) . . ?
F32 B30 F32A 39.0(5) . . ?
F31 B30 F32A 105.4(6) . . ?
F33A B30 F32A 101.1(10) . . ?
F33 B30 F34 100.7(11) . . ?
F34A B30 F34 33.4(7) . . ?
F32 B30 F34 100.0(8) . . ?
F31 B30 F34 94.9(7) . . ?
F33A B30 F34 103.5(8) . . ?
F32A B30 F34 138.0(7) . . ?
F42 B40 F43 109.1(7) . . ?
F42 B40 F44 111.5(7) . . ?
F43 B40 F44 111.1(8) . . ?
F42 B40 F41 110.3(8) . . ?
F43 B40 F41 103.6(7) . . ?
F44 B40 F41 110.8(7) . . ?
C23 C21 C22 123.5(9) 2_666 . ?
C23 C21 H21H 118.2 2_666 . ?
C22 C21 H21H 118.2 . . ?
C23 C22 C21 114.2(9) . . ?
C23 C22 H22I 122.9 . . ?
C21 C22 H22I 122.9 . . ?
C22 C23 C21 121.8(9) . 2_666 ?
C22 C23 H23J 119.1 . . ?
C21 C23 H23J 119.1 2_666 . ?
C32 C31 C33 125.2(9) . 2_775 ?
C32 C31 H31H 117.5 . . ?
C33 C31 H31H 117.3 2_775 . ?
C33 C32 C31 115.5(13) . . ?
C33 C32 H32F 122.3 . . ?
C31 C32 H32F 122.3 . . ?
C32 C33 C31 119.3(13) . 2_775 ?
C32 C33 H33G 120.3 . . ?
C31 C33 H33G 120.3 2_775 . ?
C402 C401 C406 118.3(10) . . ?
C402 C401 H40A 120.9 . . ?
C406 C401 H40A 120.9 . . ?
C401 C402 C403 121.8(10) . . ?
C401 C402 H40B 119.1 . . ?
C403 C402 H40B 119.1 . . ?
C404 C403 C402 118.1(10) . . ?
C404 C403 H40C 121.0 . . ?
C402 C403 H40C 121.0 . . ?
C405 C404 C403 122.4(9) . . ?
C405 C404 H40D 118.8 . . ?
C403 C404 H40D 118.8 . . ?
C404 C405 C406 119.4(8) . . ?
C404 C405 H40E 120.3 . . ?
C406 C405 H40E 120.3 . . ?
C405 C406 C401 119.9(10) . . ?
C405 C406 H40F 120.0 . . ?
C401 C406 H40F 120.0 . . ?
N600 C601 C602 179.7(8) . . ?
C601 C602 H60A 109.5 . . ?
C601 C602 H60B 109.5 . . ?
H60A C602 H60B 109.5 . . ?
C601 C602 H60C 109.5 . . ?
H60A C602 H60C 109.5 . . ?
H60B C602 H60C 109.5 . . ?
C502 C501 C506 122.4(14) . . ?
C502 C501 H50A 118.8 . . ?
C506 C501 H50A 118.8 . . ?
C503 C502 C501 121.6(13) . . ?
C503 C502 H50B 119.2 . . ?
C501 C502 H50B 119.2 . . ?
C502 C503 C504 120.2(12) . . ?
C502 C503 H50C 119.9 . . ?
C504 C503 H50C 119.9 . . ?
C503 C504 C505 120.1(10) . . ?
C503 C504 H50D 119.9 . . ?
C505 C504 H50D 119.9 . . ?
C506 C505 C504 119.8(11) . . ?
C506 C505 H50E 120.1 . . ?
C504 C505 H50E 120.1 . . ?
C505 C506 C501 115.9(13) . . ?
C505 C506 H50F 122.0 . . ?
C501 C506 H50F 122.0 . . ?
N700 C701 C702 178.0(7) . . ?
C701 C702 H70A 109.5 . . ?
C701 C702 H70B 109.5 . . ?
H70A C702 H70B 109.5 . . ?
C701 C702 H70C 109.5 . . ?
H70A C702 H70C 109.5 . . ?
H70B C702 H70C 109.5 . . ?
N800 C801 C802 177.4(9) . . ?
C801 C802 H80A 109.5 . . ?
C801 C802 H80B 109.5 . . ?
H80A C802 H80B 109.5 . . ?
C801 C802 H80C 109.5 . . ?
H80A C802 H80C 109.5 . . ?
H80B C802 H80C 109.5 . . ?
N900 C901 C902 179.4(8) . . ?
C901 C902 H90A 109.5 . . ?
C901 C902 H90B 109.5 . . ?
H90A C902 H90B 109.5 . . ?
C901 C902 H90C 109.5 . . ?
H90A C902 H90C 109.5 . . ?
H90B C902 H90C 109.5 . . ?
N10 C11 C12 177.2(10) . . ?
C11 C12 H12F 109.5 . . ?
C11 C12 H12G 109.5 . . ?
H12F C12 H12G 109.5 . . ?
C11 C12 H12H 109.5 . . ?
H12F C12 H12H 109.5 . . ?
H12G C12 H12H 109.5 . . ?

loop_
_geom_bond_atom_site_label_1
_geom_bond_atom_site_label_2
_geom_bond_distance
_geom_bond_site_symmetry_2
_geom_bond_publ_flag
Fe1 N301 1.968(4) . ?
Fe1 N312 1.971(4) . ?
Fe1 N101 1.978(4) . ?
Fe1 N112 1.978(4) . ?
Fe1 N212 1.980(4) . ?
Fe1 N201 1.992(4) . ?
Fe2 N329 1.965(4) . ?
Fe2 N129 1.971(4) . ?
Fe2 N126 1.973(4) . ?
Fe2 N226 1.975(4) . ?
Fe2 N326 1.978(4) . ?
Fe2 N229 2.004(4) . ?
N101 C110 1.339(6) . ?
N101 C102 1.366(6) . ?
C102 C103 1.366(7) . ?
C102 H10A 0.9500 . ?
C103 C104 1.408(7) . ?
C103 H10B 0.9500 . ?
C104 C105 1.416(7) . ?
C104 C109 1.434(7) . ?
C105 C106 1.351(7) . ?
C105 H10C 0.9500 . ?
C106 C107 1.424(8) . ?
C106 H10D 0.9500 . ?
C107 C108 1.350(7) . ?
C107 H10E 0.9500 . ?
C108 C109 1.417(7) . ?
C108 H10F 0.9500 . ?
C109 C110 1.418(7) . ?
C110 C111 1.453(7) . ?
C111 N112 1.294(6) . ?
C111 H11A 0.9500 . ?
N112 C113 1.440(6) . ?
C113 C114 1.369(7) . ?
C113 C118 1.401(7) . ?
C114 C115 1.390(7) . ?
C114 H11B 0.9500 . ?
C115 C116 1.379(7) . ?
C115 H11C 0.9500 . ?
C116 C117 1.388(7) . ?
C116 C119 1.519(7) . ?
C117 C118 1.378(7) . ?
C117 H11D 0.9500 . ?
C118 H11E 0.9500 . ?
C119 C120 1.525(7) . ?
C119 H11F 0.9900 . ?
C119 H11G 0.9900 . ?
C120 C121 1.382(7) . ?
C120 C125 1.391(7) . ?
C121 C122 1.391(7) . ?
C121 H12A 0.9500 . ?
C122 C123 1.385(7) . ?
C122 H12B 0.9500 . ?
C123 C124 1.384(7) . ?
C123 N126 1.453(6) . ?
C124 C125 1.380(7) . ?
C124 H12C 0.9500 . ?
C125 H12D 0.9500 . ?
N126 C127 1.290(6) . ?
C127 C128 1.445(7) . ?
C127 H12E 0.9500 . ?
C128 N129 1.358(6) . ?
C128 C137 1.418(7) . ?
N129 C130 1.361(6) . ?
C130 C131 1.365(7) . ?
C130 H13A 0.9500 . ?
C131 C132 1.401(7) . ?
C131 H13B 0.9500 . ?
C132 C133 1.410(7) . ?
C132 C137 1.419(7) . ?
C133 C134 1.364(8) . ?
C133 H13C 0.9500 . ?
C134 C135 1.406(8) . ?
C134 H13D 0.9500 . ?
C135 C136 1.380(7) . ?
C135 H13E 0.9500 . ?
C136 C137 1.412(7) . ?
C136 H13F 0.9500 . ?
N201 C210 1.342(7) . ?
N201 C202 1.354(6) . ?
C202 C203 1.373(8) . ?
C202 H20A 0.9500 . ?
C203 C204 1.410(9) . ?
C203 H20B 0.9500 . ?
C204 C209 1.399(8) . ?
C204 C205 1.437(9) . ?
C205 C206 1.318(10) . ?
C205 H20C 0.9500 . ?
C206 C207 1.388(10) . ?
C206 H20D 0.9500 . ?
C207 C208 1.371(8) . ?
C207 H20E 0.9500 . ?
C208 C209 1.422(8) . ?
C208 H20F 0.9500 . ?
C209 C210 1.423(7) . ?
C210 C211 1.443(7) . ?
C211 N212 1.291(6) . ?
C211 H21A 0.9500 . ?
N212 C213 1.441(6) . ?
C213 C214 1.381(7) . ?
C213 C218 1.400(7) . ?
C214 C215 1.379(7) . ?
C214 H21B 0.9500 . ?
C215 C216 1.378(7) . ?
C215 H21C 0.9500 . ?
C216 C217 1.390(7) . ?
C216 C219 1.531(7) . ?
C217 C218 1.377(6) . ?
C217 H21D 0.9500 . ?
C218 H21E 0.9500 . ?
C219 C220 1.507(6) . ?
C219 H21F 0.9900 . ?
C219 H21G 0.9900 . ?
C220 C225 1.379(7) . ?
C220 C221 1.382(7) . ?
C221 C222 1.392(7) . ?
C221 H22A 0.9500 . ?
C222 C223 1.391(7) . ?
C222 H22B 0.9500 . ?
C223 C224 1.393(7) . ?
C223 N226 1.439(6) . ?
C224 C225 1.393(6) . ?
C224 H22C 0.9500 . ?
C225 H22D 0.9500 . ?
N226 C227 1.287(6) . ?
C227 C228 1.453(6) . ?
C227 H22E 0.9500 . ?
C228 N229 1.350(6) . ?
C228 C237 1.423(7) . ?
N229 C230 1.371(6) . ?
C230 C231 1.358(7) . ?
C230 H23A 0.9500 . ?
C231 C232 1.409(7) . ?
C231 H23B 0.9500 . ?
C232 C233 1.409(7) . ?
C232 C237 1.428(6) . ?
C233 C234 1.368(8) . ?
C233 H23C 0.9500 . ?
C234 C235 1.407(8) . ?
C234 H23D 0.9500 . ?
C235 C236 1.367(7) . ?
C235 H23E 0.9500 . ?
C236 C237 1.418(7) . ?
C236 H23F 0.9500 . ?
N301 C310 1.344(6) . ?
N301 C302 1.368(6) . ?
C302 C303 1.365(7) . ?
C302 H30A 0.9500 . ?
C303 C304 1.398(7) . ?
C303 H30B 0.9500 . ?
C304 C305 1.432(7) . ?
C304 C309 1.439(7) . ?
C305 C306 1.348(8) . ?
C305 H30C 0.9500 . ?
C306 C307 1.413(8) . ?
C306 H30D 0.9500 . ?
C307 C308 1.361(7) . ?
C307 H30E 0.9500 . ?
C308 C309 1.407(7) . ?
C308 H30F 0.9500 . ?
C309 C310 1.418(6) . ?
C310 C311 1.459(6) . ?
C311 N312 1.292(6) . ?
C311 H31A 0.9500 . ?
N312 C313 1.447(5) . ?
C313 C314 1.391(6) . ?
C313 C318 1.394(6) . ?
C314 C315 1.386(6) . ?
C314 H31B 0.9500 . ?
C315 C316 1.379(6) . ?
C315 H31C 0.9500 . ?
C316 C317 1.382(6) . ?
C316 C319 1.532(6) . ?
C317 C318 1.386(6) . ?
C317 H31D 0.9500 . ?
C318 H31E 0.9500 . ?
C319 C320 1.512(6) . ?
C319 H31F 0.9900 . ?
C319 H31G 0.9900 . ?
C320 C321 1.360(7) . ?
C320 C325 1.394(6) . ?
C321 C322 1.382(7) . ?
C321 H32A 0.9500 . ?
C322 C323 1.392(7) . ?
C322 H32B 0.9500 . ?
C323 C324 1.368(7) . ?
C323 N326 1.453(6) . ?
C324 C325 1.384(7) . ?
C324 H32C 0.9500 . ?
C325 H32D 0.9500 . ?
N326 C327 1.291(6) . ?
C327 C328 1.460(7) . ?
C327 H32E 0.9500 . ?
C328 N329 1.340(6) . ?
C328 C337 1.426(6) . ?
N329 C330 1.366(6) . ?
C330 C331 1.362(7) . ?
C330 H33A 0.9500 . ?
C331 C332 1.401(7) . ?
C331 H33B 0.9500 . ?
C332 C333 1.412(7) . ?
C332 C337 1.431(7) . ?
C333 C334 1.359(8) . ?
C333 H33C 0.9500 . ?
C334 C335 1.389(8) . ?
C334 H33D 0.9500 . ?
C335 C336 1.375(7) . ?
C335 H33E 0.9500 . ?
C336 C337 1.403(7) . ?
C336 H33F 0.9500 . ?
B10 F11 1.355(7) . ?
B10 F13 1.366(7) . ?
B10 F14 1.374(7) . ?
B10 F12 1.377(8) . ?
B20 F24 1.315(11) . ?
B20 F23 1.320(11) . ?
B20 F24A 1.355(13) . ?
B20 F21 1.371(11) . ?
B20 F23A 1.388(17) . ?
B20 F22A 1.397(15) . ?
B20 F21A 1.401(16) . ?
B20 F22 1.406(14) . ?
B30 F33 1.238(18) . ?
B30 F34A 1.299(12) . ?
B30 F32 1.310(11) . ?
B30 F31 1.381(9) . ?
B30 F33A 1.395(13) . ?
B30 F32A 1.497(10) . ?
B30 F34 1.600(14) . ?
B40 F42 1.354(10) . ?
B40 F43 1.356(10) . ?
B40 F44 1.361(9) . ?
B40 F41 1.362(9) . ?
C21 C23 1.473(11) 2_666 ?
C21 C22 1.567(12) . ?
C21 H21H 0.9500 . ?
C22 C23 1.344(11) . ?
C22 H22I 0.9500 . ?
C23 C21 1.473(11) 2_666 ?
C23 H23J 0.9500 . ?
C31 C32 1.420(17) . ?
C31 C33 1.425(16) 2_775 ?
C31 H31H 0.9500 . ?
C32 C33 1.366(16) . ?
C32 H32F 0.9500 . ?
C33 C31 1.425(16) 2_775 ?
C33 H33G 0.9500 . ?
C401 C402 1.347(13) . ?
C401 C406 1.383(13) . ?
C401 H40A 0.9500 . ?
C402 C403 1.368(12) . ?
C402 H40B 0.9500 . ?
C403 C404 1.351(11) . ?
C403 H40C 0.9500 . ?
C404 C405 1.324(11) . ?
C404 H40D 0.9500 . ?
C405 C406 1.373(12) . ?
C405 H40E 0.9500 . ?
C406 H40F 0.9500 . ?
N600 C601 1.146(8) . ?
C601 C602 1.479(9) . ?
C602 H60A 0.9800 . ?
C602 H60B 0.9800 . ?
C602 H60C 0.9800 . ?
C501 C502 1.335(17) . ?
C501 C506 1.390(17) . ?
C501 H50A 0.9500 . ?
C502 C503 1.320(14) . ?
C502 H50B 0.9500 . ?
C503 C504 1.344(12) . ?
C503 H50C 0.9500 . ?
C504 C505 1.406(14) . ?
C504 H50D 0.9500 . ?
C505 C506 1.388(15) . ?
C505 H50E 0.9500 . ?
C506 H50F 0.9500 . ?
N700 C701 1.118(7) . ?
C701 C702 1.471(9) . ?
C702 H70A 0.9800 . ?
C702 H70B 0.9800 . ?
C702 H70C 0.9800 . ?
N800 C801 1.132(9) . ?
C801 C802 1.430(10) . ?
C802 H80A 0.9800 . ?
C802 H80B 0.9800 . ?
C802 H80C 0.9800 . ?
N900 C901 1.144(8) . ?
C901 C902 1.460(11) . ?
C902 H90A 0.9800 . ?
C902 H90B 0.9800 . ?
C902 H90C 0.9800 . ?
N10 C11 1.124(9) . ?
C11 C12 1.418(11) . ?
C12 H12F 0.9800 . ?
C12 H12G 0.9800 . ?
C12 H12H 0.9800 . ?
